data_1555225
loop_
_publ_author_name
'Sai, Chun-Mei'
'Li, Da-Hong'
'Xue, Chun-Mei'
'Wang, Kai-Bo'
'Hu, Ping'
'Pei, Yue-Hu'
'Bai, Jiao'
'Jing, Yong-Kui'
'Li, Zhan-Lin'
'Hua, Hui-Ming'

_publ_section_title
;
 Two Pairs of Enantiomeric Alkaloid Dimers from Macleaya cordata.
;
_journal_issue 16
_journal_name_full 'Organic letters'
_journal_page_first 4102
_journal_page_last 4105
_journal_paper_doi 10.1021/acs.orglett.5b02044
_journal_volume 17
_journal_year 2015
_chemical_formula_moiety 'C40 H32 N2 O9'
_chemical_formula_sum 'C40 H32 N2 O9'
_chemical_formula_weight 684.68
_space_group_crystal_system orthorhombic
_space_group_IT_number 61
_space_group_name_Hall '-P 2ac 2ab'
_space_group_name_H-M_alt 'P b c a'
_atom_sites_solution_hydrogens geom
_atom_sites_solution_primary direct
_atom_sites_solution_secondary difmap
_audit_creation_date 2015-03-24
_audit_creation_method
;
  Olex2 1.1
  (compiled 2011.02.15 svn.r1672, GUI svn.r3494)
;
_cell_angle_alpha 90.00
_cell_angle_beta 90.00
_cell_angle_gamma 90.00
_cell_formula_units_Z 8
_cell_length_a 13.9815(8)
_cell_length_b 16.6793(6)
_cell_length_c 26.5582(9)
_cell_measurement_reflns_used 6161
_cell_measurement_temperature 217.9
_cell_measurement_theta_max 29.6228
_cell_measurement_theta_min 2.9716
_cell_volume 6193.4(5)
_computing_cell_refinement
;
CrysAlisPro, Agilent Technologies,
Version 1.171.35.11 (release 16-05-2011 CrysAlis171 .NET)
(compiled May 16 2011,17:55:39)
;
_computing_data_collection
;
CrysAlisPro, Agilent Technologies,
Version 1.171.35.11 (release 16-05-2011 CrysAlis171 .NET)
(compiled May 16 2011,17:55:39)
;
_computing_data_reduction
;
CrysAlisPro, Agilent Technologies,
Version 1.171.35.11 (release 16-05-2011 CrysAlis171 .NET)
(compiled May 16 2011,17:55:39)
;
_computing_molecular_graphics
;
O. V. Dolomanov, L. J. Bourhis, R. J. Gildea, J. A. K. Howard and H. Puschmann,
OLEX2: a complete structure solution, refinement and analysis program.
J. Appl. Cryst. (2009). 42, 339-341.
;
_computing_publication_material
;
O. V. Dolomanov, L. J. Bourhis, R. J. Gildea, J. A. K. Howard and H. Puschmann,
OLEX2: a complete structure solution, refinement and analysis program.
J. Appl. Cryst. (2009). 42, 339-341.
;
_computing_structure_refinement 'SHELXL-97 (Sheldrick, 1997)'
_computing_structure_solution 'A short history of SHELX (Sheldrick, 2007)/Bruker'
_diffrn_ambient_temperature 217.9
_diffrn_detector_area_resol_mean 16.0971
_diffrn_measured_fraction_theta_full 0.998
_diffrn_measured_fraction_theta_max 0.998
_diffrn_measurement_details
;
#__ type_ start__ end____ width___ exp.time_
  1 omega    3.00   54.00   1.0000   15.0000
omega____ theta____ kappa____ phi______ frames
    -      -13.4210   77.0000 -150.0000 51

#__ type_ start__ end____ width___ exp.time_
  2 omega   19.00   55.00   1.0000   15.0000
omega____ theta____ kappa____ phi______ frames
    -      -13.4210   37.0000  -60.0000 36

#__ type_ start__ end____ width___ exp.time_
  3 omega  -27.00   17.00   1.0000   15.0000
omega____ theta____ kappa____ phi______ frames
    -      -13.4210   86.0000   17.0000 44

#__ type_ start__ end____ width___ exp.time_
  4 omega   18.00   86.00   1.0000   15.0000
omega____ theta____ kappa____ phi______ frames
    -       18.7335   37.0000 -150.0000 68

#__ type_ start__ end____ width___ exp.time_
  5 omega    5.00   31.00   1.0000   15.0000
omega____ theta____ kappa____ phi______ frames
    -       18.7335   37.0000 -180.0000 26
;
_diffrn_measurement_device_type 'Xcalibur, Eos, Gemini'
_diffrn_measurement_method '\w scans'
_diffrn_orient_matrix_UB_11 -0.0013111000
_diffrn_orient_matrix_UB_12 -0.0285219000
_diffrn_orient_matrix_UB_13 -0.0196962000
_diffrn_orient_matrix_UB_21 0.0297107000
_diffrn_orient_matrix_UB_22 0.0249190000
_diffrn_orient_matrix_UB_23 -0.0148243000
_diffrn_orient_matrix_UB_31 0.0409633000
_diffrn_orient_matrix_UB_32 -0.0190070000
_diffrn_orient_matrix_UB_33 0.0101216000
_diffrn_radiation_monochromator graphite
_diffrn_radiation_type 'Mo K\a'
_diffrn_radiation_wavelength 0.7107
_diffrn_reflns_av_R_equivalents 0.0434
_diffrn_reflns_av_unetI/netI 0.0393
_diffrn_reflns_limit_h_max 16
_diffrn_reflns_limit_h_min -17
_diffrn_reflns_limit_k_max 14
_diffrn_reflns_limit_k_min -20
_diffrn_reflns_limit_l_max 32
_diffrn_reflns_limit_l_min -32
_diffrn_reflns_number 25757
_diffrn_reflns_theta_full 26.00
_diffrn_reflns_theta_max 26.00
_diffrn_reflns_theta_min 2.98
_diffrn_source 'Enhance (Mo) X-ray Source'
_exptl_absorpt_coefficient_mu 0.105
_exptl_absorpt_correction_T_max 1.00000
_exptl_absorpt_correction_T_min 0.90584
_exptl_absorpt_correction_type multi-scan
_exptl_absorpt_process_details
;
CrysAlisPro, Agilent Technologies,
Version 1.171.35.11 (release 16-05-2011 CrysAlis171 .NET)
(compiled May 16 2011,17:55:39)
Empirical absorption correction using spherical harmonics,
 implemented in SCALE3 ABSPACK scaling algorithm.
;
_exptl_crystal_density_diffrn 1.469
_exptl_crystal_density_method 'not measured'
_exptl_crystal_F_000 2864
_exptl_crystal_size_max 0.50
_exptl_crystal_size_mid 0.40
_exptl_crystal_size_min 0.40
_refine_diff_density_max 0.205
_refine_diff_density_min -0.231
_refine_diff_density_rms 0.048
_refine_ls_extinction_method none
_refine_ls_goodness_of_fit_ref 1.032
_refine_ls_hydrogen_treatment mixed
_refine_ls_matrix_type full
_refine_ls_number_parameters 462
_refine_ls_number_reflns 6078
_refine_ls_number_restraints 0
_refine_ls_restrained_S_all 1.032
_refine_ls_R_factor_all 0.0667
_refine_ls_R_factor_gt 0.0481
_refine_ls_shift/su_max 0.001
_refine_ls_shift/su_mean 0.000
_refine_ls_structure_factor_coef Fsqd
_refine_ls_weighting_details 'calc w=1/[\s^2^(Fo^2^)+(0.0347P)^2^+2.7787P] where P=(Fo^2^+2Fc^2^)/3'
_refine_ls_weighting_scheme calc
_refine_ls_wR_factor_gt 0.0950
_refine_ls_wR_factor_ref 0.1037
_reflns_number_gt 4751
_reflns_number_total 6078
_reflns_threshold_expression >2sigma(I)
_cod_data_source_file ol5b02044_si_002.cif
_cod_data_source_block exp_2922
_cod_database_code 1555225
_reflns_odcompleteness_completeness 99.66
_reflns_odcompleteness_iscentric 1
_reflns_odcompleteness_theta 26.32

loop_
_space_group_symop_id
_space_group_symop_operation_xyz
1 'x, y, z'
2 '-x+1/2, -y, z+1/2'
3 'x+1/2, -y+1/2, -z'
4 '-x, y+1/2, -z+1/2'
5 '-x, -y, -z'
6 'x-1/2, y, -z-1/2'
7 '-x-1/2, y-1/2, z'
8 'x, -y-1/2, z-1/2'

loop_
_atom_site_label
_atom_site_type_symbol
_atom_site_fract_x
_atom_site_fract_y
_atom_site_fract_z
_atom_site_U_iso_or_equiv
_atom_site_adp_type
_atom_site_occupancy
_atom_site_symmetry_multiplicity
_atom_site_calc_flag
_atom_site_refinement_flags
O3 O 0.80456(10) 0.22182(8) 0.46110(5) 0.0347(3) Uani 1 1 d .
O4 O 0.89808(9) 0.12935(7) 0.50282(5) 0.0339(3) Uani 1 1 d .
O6 O 0.76906(11) -0.26555(9) 0.79628(5) 0.0453(4) Uani 1 1 d .
C6 C 0.74037(12) 0.06248(10) 0.67356(7) 0.0232(4) Uani 1 1 d .
O8 O 0.62742(10) -0.10130(9) 0.42760(5) 0.0427(4) Uani 1 1 d .
C13 C 0.81562(13) 0.14316(10) 0.52984(7) 0.0248(4) Uani 1 1 d .
C26 C 0.70117(13) -0.06954(10) 0.50958(7) 0.0246(4) Uani 1 1 d .
C25 C 0.79124(13) -0.05725(10) 0.53286(6) 0.0233(4) Uani 1 1 d .
O9 O 0.93595(9) -0.11574(8) 0.60452(5) 0.0386(4) Uani 1 1 d .
C19 C 0.77352(15) -0.22700(11) 0.75073(7) 0.0319(4) Uani 1 1 d .
C21 C 0.71953(13) -0.15995(10) 0.67642(7) 0.0252(4) Uani 1 1 d .
C32 C 0.63283(13) -0.13624(11) 0.64551(6) 0.0257(4) Uani 1 1 d .
H32A H 0.6323 -0.0779 0.6414 0.031 Uiso 1 1 calc R
H32B H 0.5748 -0.1515 0.6639 0.031 Uiso 1 1 calc R
N1 N 0.83727(10) 0.05455(8) 0.65608(5) 0.0232(3) Uani 1 1 d .
C14 C 0.78730(12) 0.10757(10) 0.57380(7) 0.0228(4) Uani 1 1 d .
C5 C 0.71670(13) 0.02931(10) 0.72126(6) 0.0245(4) Uani 1 1 d .
C4 C 0.78755(13) -0.00647(10) 0.75260(7) 0.0275(4) Uani 1 1 d .
H4 H 0.8523 -0.0073 0.7430 0.033 Uiso 1 1 calc R
C10 C 0.61901(13) 0.02885(11) 0.73661(7) 0.0283(4) Uani 1 1 d .
N2 N 0.57027(11) -0.14005(9) 0.55454(6) 0.0294(4) Uani 1 1 d .
C20 C 0.69931(14) -0.20053(11) 0.72171(7) 0.0297(4) Uani 1 1 d .
H20 H 0.6357 -0.2093 0.7318 0.036 Uiso 1 1 calc R
C16 C 0.64558(13) 0.19160(10) 0.56987(7) 0.0285(4) Uani 1 1 d .
H16 H 0.5878 0.2088 0.5844 0.034 Uiso 1 1 calc R
C31 C 0.85375(13) -0.10433(10) 0.61752(7) 0.0246(4) Uani 1 1 d .
O1 O 0.65447(11) -0.08028(10) 0.85621(6) 0.0509(4) Uani 1 1 d .
C22 C 0.81589(13) -0.14777(10) 0.66265(7) 0.0253(4) Uani 1 1 d .
C30 C 0.79629(12) -0.04045(10) 0.58895(6) 0.0227(4) Uani 1 1 d .
H30 H 0.7302 -0.0409 0.6023 0.027 Uiso 1 1 calc R
C3 C 0.75847(14) -0.03905(11) 0.79653(7) 0.0306(4) Uani 1 1 d .
C28 C 0.78781(14) -0.09177(11) 0.43183(7) 0.0322(4) Uani 1 1 d .
O7 O 0.76815(10) -0.10850(10) 0.38197(5) 0.0491(4) Uani 1 1 d .
C27 C 0.70457(13) -0.08752(11) 0.45890(7) 0.0292(4) Uani 1 1 d .
C36 C 0.86635(16) -0.28471(13) 0.80870(8) 0.0443(5) Uani 1 1 d .
H36A H 0.8813 -0.2658 0.8427 0.053 Uiso 1 1 calc R
H36B H 0.8758 -0.3429 0.8077 0.053 Uiso 1 1 calc R
O2 O 0.81334(10) -0.07673(9) 0.83219(5) 0.0454(4) Uani 1 1 d .
C35 C 0.90051(15) 0.19318(12) 0.46656(8) 0.0364(5) Uani 1 1 d .
H35A H 0.9424 0.2364 0.4783 0.044 Uiso 1 1 calc R
H35B H 0.9247 0.1735 0.4342 0.044 Uiso 1 1 calc R
C2 C 0.66244(15) -0.04070(12) 0.81126(7) 0.0338(5) Uani 1 1 d .
C1 C 0.59233(14) -0.00873(12) 0.78294(7) 0.0340(5) Uani 1 1 d .
H1 H 0.5281 -0.0110 0.7932 0.041 Uiso 1 1 calc R
C12 C 0.76021(14) 0.19954(10) 0.50529(7) 0.0262(4) Uani 1 1 d .
C33 C 0.63116(14) -0.17587(11) 0.59300(7) 0.0277(4) Uani 1 1 d .
H33A H 0.6968 -0.1765 0.5801 0.033 Uiso 1 1 calc R
H33B H 0.6113 -0.2318 0.5973 0.033 Uiso 1 1 calc R
C15 C 0.69955(13) 0.13364(10) 0.59458(7) 0.0243(4) Uani 1 1 d .
C23 C 0.87489(14) -0.07826(11) 0.45317(7) 0.0326(5) Uani 1 1 d .
H23 H 0.9318 -0.0804 0.4343 0.039 Uiso 1 1 calc R
C11 C 0.67462(14) 0.22491(11) 0.52425(7) 0.0293(4) Uani 1 1 d .
H11 H 0.6370 0.2631 0.5073 0.035 Uiso 1 1 calc R
C18 C 0.86716(14) -0.21582(11) 0.73682(7) 0.0335(5) Uani 1 1 d .
O5 O 0.92735(11) -0.24663(9) 0.77308(5) 0.0481(4) Uani 1 1 d .
C8 C 0.57578(14) 0.09825(11) 0.65996(7) 0.0329(5) Uani 1 1 d .
H8 H 0.5284 0.1219 0.6397 0.040 Uiso 1 1 calc R
C24 C 0.87490(13) -0.06099(10) 0.50465(7) 0.0272(4) Uani 1 1 d .
H24 H 0.9336 -0.0516 0.5208 0.033 Uiso 1 1 calc R
C39 C 0.89839(14) 0.12126(11) 0.67240(7) 0.0308(4) Uani 1 1 d .
H39A H 0.8751 0.1709 0.6579 0.046 Uiso 1 1 calc R
H39B H 0.9635 0.1118 0.6613 0.046 Uiso 1 1 calc R
H39C H 0.8970 0.1251 0.7088 0.046 Uiso 1 1 calc R
C17 C 0.89047(14) -0.17738(11) 0.69354(7) 0.0307(4) Uani 1 1 d .
H17 H 0.9548 -0.1705 0.6842 0.037 Uiso 1 1 calc R
C29 C 0.84061(12) 0.04225(10) 0.60120(6) 0.0225(4) Uani 1 1 d .
H29 H 0.9082 0.0426 0.5901 0.027 Uiso 1 1 calc R
C34 C 0.74923(17) -0.09972(14) 0.87139(8) 0.0459(6) Uani 1 1 d .
H34A H 0.7545 -0.1574 0.8777 0.055 Uiso 1 1 calc R
H34B H 0.7653 -0.0712 0.9025 0.055 Uiso 1 1 calc R
C38 C 0.60517(13) -0.06340(11) 0.53511(7) 0.0280(4) Uani 1 1 d .
H38A H 0.6099 -0.0252 0.5630 0.034 Uiso 1 1 calc R
H38B H 0.5585 -0.0422 0.5110 0.034 Uiso 1 1 calc R
C7 C 0.67166(13) 0.09852(10) 0.64352(7) 0.0254(4) Uani 1 1 d .
C9 C 0.55063(14) 0.06429(12) 0.70472(7) 0.0345(5) Uani 1 1 d .
H9 H 0.4860 0.0646 0.7145 0.041 Uiso 1 1 calc R
C40 C 0.47128(14) -0.13254(14) 0.57083(8) 0.0436(5) Uani 1 1 d .
H40A H 0.4482 -0.1843 0.5823 0.065 Uiso 1 1 calc R
H40B H 0.4323 -0.1142 0.5429 0.065 Uiso 1 1 calc R
H40C H 0.4673 -0.0942 0.5982 0.065 Uiso 1 1 calc R
C37 C 0.66809(16) -0.12261(15) 0.38018(8) 0.0467(6) Uani 1 1 d .
H37A H 0.6557 -0.1793 0.3730 0.056 Uiso 1 1 calc R
H37B H 0.6391 -0.0904 0.3533 0.056 Uiso 1 1 calc R

loop_
_atom_site_aniso_label
_atom_site_aniso_U_11
_atom_site_aniso_U_22
_atom_site_aniso_U_33
_atom_site_aniso_U_23
_atom_site_aniso_U_13
_atom_site_aniso_U_12
O3 0.0419(8) 0.0362(7) 0.0261(7) 0.0060(6) 0.0036(6) 0.0033(6)
O4 0.0336(8) 0.0343(7) 0.0339(8) 0.0081(6) 0.0102(6) 0.0051(6)
O6 0.0489(9) 0.0538(9) 0.0331(8) 0.0196(7) -0.0011(7) -0.0001(8)
C6 0.0232(9) 0.0219(8) 0.0245(9) -0.0047(7) 0.0001(8) -0.0006(8)
O8 0.0313(8) 0.0719(10) 0.0249(7) -0.0013(7) -0.0041(6) -0.0002(7)
C13 0.0245(9) 0.0238(9) 0.0262(10) -0.0038(7) 0.0017(8) -0.0012(8)
C26 0.0257(10) 0.0234(9) 0.0246(10) 0.0045(7) 0.0025(8) 0.0023(8)
C25 0.0250(10) 0.0201(8) 0.0249(9) 0.0027(7) 0.0022(8) -0.0004(7)
O9 0.0276(7) 0.0486(8) 0.0395(8) 0.0124(6) 0.0082(7) 0.0108(6)
C19 0.0427(12) 0.0286(10) 0.0244(10) 0.0045(8) -0.0002(9) -0.0019(9)
C21 0.0304(10) 0.0222(9) 0.0231(9) -0.0027(7) -0.0010(8) -0.0003(8)
C32 0.0247(9) 0.0292(9) 0.0233(9) 0.0013(7) 0.0035(8) -0.0025(8)
N1 0.0209(8) 0.0251(8) 0.0237(8) -0.0016(6) 0.0001(6) -0.0019(6)
C14 0.0232(9) 0.0208(8) 0.0245(9) -0.0020(7) -0.0016(8) -0.0023(7)
C5 0.0271(10) 0.0243(9) 0.0220(9) -0.0054(7) -0.0001(8) -0.0007(8)
C4 0.0252(10) 0.0317(10) 0.0255(9) -0.0018(8) -0.0003(8) -0.0031(8)
C10 0.0270(10) 0.0315(10) 0.0264(10) -0.0034(8) 0.0032(8) -0.0003(8)
N2 0.0249(8) 0.0371(9) 0.0263(8) 0.0015(7) -0.0009(7) -0.0035(7)
C20 0.0329(11) 0.0296(10) 0.0266(10) 0.0002(8) 0.0022(9) -0.0041(9)
C16 0.0261(10) 0.0297(10) 0.0298(10) -0.0016(8) -0.0006(8) 0.0049(8)
C31 0.0239(10) 0.0232(9) 0.0268(10) -0.0032(7) -0.0005(8) 0.0002(8)
O1 0.0441(9) 0.0743(11) 0.0344(9) 0.0210(8) 0.0054(7) -0.0029(8)
C22 0.0280(10) 0.0221(9) 0.0260(10) -0.0016(7) -0.0002(8) 0.0008(8)
C30 0.0205(9) 0.0225(9) 0.0252(9) 0.0007(7) 0.0025(8) -0.0005(7)
C3 0.0343(11) 0.0346(10) 0.0229(10) -0.0004(8) -0.0043(9) -0.0022(9)
C28 0.0366(11) 0.0389(11) 0.0210(10) 0.0011(8) 0.0023(9) -0.0016(9)
O7 0.0386(9) 0.0848(12) 0.0240(7) -0.0072(7) 0.0023(7) -0.0065(8)
C27 0.0262(10) 0.0343(10) 0.0271(10) 0.0057(8) -0.0033(8) -0.0005(8)
C36 0.0525(14) 0.0477(13) 0.0328(12) 0.0104(10) -0.0044(11) 0.0079(11)
O2 0.0414(8) 0.0643(10) 0.0305(8) 0.0171(7) -0.0028(7) -0.0009(8)
C35 0.0389(12) 0.0390(11) 0.0314(11) 0.0081(9) 0.0075(9) 0.0022(10)
C2 0.0400(12) 0.0376(11) 0.0237(10) 0.0012(8) 0.0042(9) -0.0043(9)
C1 0.0296(11) 0.0412(11) 0.0312(11) -0.0005(9) 0.0072(9) -0.0023(9)
C12 0.0345(11) 0.0216(9) 0.0224(9) 0.0000(7) -0.0018(8) -0.0028(8)
C33 0.0301(10) 0.0263(9) 0.0268(10) -0.0006(8) 0.0012(8) -0.0024(8)
C15 0.0231(9) 0.0243(9) 0.0255(9) -0.0025(7) -0.0011(8) -0.0005(8)
C23 0.0285(11) 0.0384(11) 0.0310(11) -0.0002(8) 0.0087(9) -0.0026(9)
C11 0.0324(11) 0.0270(9) 0.0285(10) 0.0011(8) -0.0061(9) 0.0041(8)
C18 0.0369(11) 0.0315(10) 0.0321(11) 0.0051(8) -0.0064(9) 0.0048(9)
O5 0.0441(9) 0.0604(10) 0.0399(9) 0.0237(7) -0.0079(7) 0.0049(8)
C8 0.0254(10) 0.0404(11) 0.0330(11) 0.0030(9) -0.0001(9) 0.0080(9)
C24 0.0256(10) 0.0273(9) 0.0288(10) 0.0002(8) 0.0009(8) -0.0011(8)
C39 0.0321(10) 0.0294(10) 0.0308(11) 0.0000(8) -0.0035(9) -0.0046(8)
C17 0.0299(10) 0.0302(10) 0.0320(11) 0.0027(8) -0.0016(9) 0.0013(9)
C29 0.0197(9) 0.0252(9) 0.0227(9) 0.0005(7) 0.0018(7) 0.0001(7)
C34 0.0515(14) 0.0556(14) 0.0307(11) 0.0107(10) 0.0039(11) 0.0012(12)
C38 0.0240(10) 0.0316(10) 0.0284(10) 0.0020(8) -0.0015(8) 0.0037(8)
C7 0.0254(10) 0.0246(9) 0.0260(10) -0.0033(7) 0.0021(8) 0.0017(8)
C9 0.0247(10) 0.0457(12) 0.0331(11) 0.0008(9) 0.0055(9) 0.0040(9)
C40 0.0271(11) 0.0683(15) 0.0354(12) 0.0044(11) 0.0004(9) -0.0072(11)
C37 0.0428(13) 0.0720(16) 0.0254(11) -0.0004(10) -0.0002(10) -0.0096(12)

loop_
_atom_type_symbol
_atom_type_description
_atom_type_scat_dispersion_real
_atom_type_scat_dispersion_imag
_atom_type_scat_source
C C 0.0033 0.0016 'International Tables Vol C Tables 4.2.6.8 and 6.1.1.4'
H H 0.0000 0.0000 'International Tables Vol C Tables 4.2.6.8 and 6.1.1.4'
N N 0.0061 0.0033 'International Tables Vol C Tables 4.2.6.8 and 6.1.1.4'
O O 0.0106 0.0060 'International Tables Vol C Tables 4.2.6.8 and 6.1.1.4'

loop_
_geom_angle_atom_site_label_1
_geom_angle_atom_site_label_2
_geom_angle_atom_site_label_3
_geom_angle
C12 O3 C35 104.20(14)
C13 O4 C35 104.19(13)
C19 O6 C36 105.30(15)
C5 C6 N1 118.12(15)
C7 C6 N1 120.47(15)
C7 C6 C5 121.36(16)
C27 O8 C37 105.16(15)
O4 C13 C12 109.71(15)
C14 C13 O4 127.90(16)
C14 C13 C12 122.38(17)
C25 C26 C38 125.80(16)
C27 C26 C25 115.23(16)
C27 C26 C38 118.97(17)
C26 C25 C30 119.75(15)
C24 C25 C26 120.37(16)
C24 C25 C30 119.88(16)
O6 C19 C18 110.14(17)
C20 C19 O6 127.94(18)
C20 C19 C18 121.90(18)
C20 C21 C32 115.28(16)
C20 C21 C22 118.82(17)
C22 C21 C32 125.84(16)
C21 C32 H32A 109.0
C21 C32 H32B 109.0
C21 C32 C33 112.93(15)
H32A C32 H32B 107.8
C33 C32 H32A 109.0
C33 C32 H32B 109.0
C6 N1 C39 112.54(13)
C6 N1 C29 111.23(13)
C39 N1 C29 112.29(14)
C13 C14 C15 116.80(16)
C13 C14 C29 125.62(16)
C15 C14 C29 117.58(15)
C6 C5 C4 121.45(16)
C6 C5 C10 118.70(16)
C4 C5 C10 119.78(16)
C5 C4 H4 121.2
C3 C4 C5 117.66(17)
C3 C4 H4 121.2
C5 C10 C1 119.89(17)
C9 C10 C5 118.45(17)
C9 C10 C1 121.64(17)
C33 N2 C38 114.25(14)
C40 N2 C33 112.48(15)
C40 N2 C38 110.31(15)
C19 C20 C21 118.99(18)
C19 C20 H20 120.5
C21 C20 H20 120.5
C15 C16 H16 119.0
C15 C16 C11 121.97(17)
C11 C16 H16 119.0
O9 C31 C22 119.09(16)
O9 C31 C30 117.59(16)
C22 C31 C30 123.13(15)
C2 O1 C34 106.35(16)
C21 C22 C31 127.94(16)
C21 C22 C17 120.20(16)
C17 C22 C31 111.85(16)
C25 C30 C31 112.42(14)
C25 C30 H30 107.8
C25 C30 C29 112.94(14)
C31 C30 H30 107.8
C31 C30 C29 107.78(14)
C29 C30 H30 107.8
C4 C3 O2 127.80(18)
C4 C3 C2 122.61(18)
O2 C3 C2 109.56(16)
C27 C28 O7 110.17(17)
C23 C28 O7 127.63(18)
C23 C28 C27 122.17(17)
C28 O7 C37 105.18(15)
C26 C27 O8 126.62(17)
C28 C27 O8 109.80(16)
C28 C27 C26 123.55(18)
O6 C36 H36A 110.0
O6 C36 H36B 110.0
H36A C36 H36B 108.4
O5 C36 O6 108.41(15)
O5 C36 H36A 110.0
O5 C36 H36B 110.0
C3 O2 C34 106.01(16)
O3 C35 O4 107.05(15)
O3 C35 H35A 110.3
O3 C35 H35B 110.3
O4 C35 H35A 110.3
O4 C35 H35B 110.3
H35A C35 H35B 108.6
O1 C2 C3 109.36(17)
C1 C2 O1 128.27(19)
C1 C2 C3 122.35(18)
C10 C1 H1 121.2
C2 C1 C10 117.68(18)
C2 C1 H1 121.2
O3 C12 C13 109.45(16)
C11 C12 O3 128.65(16)
C11 C12 C13 121.89(17)
C32 C33 H33A 107.9
C32 C33 H33B 107.9
N2 C33 C32 117.80(15)
N2 C33 H33A 107.9
N2 C33 H33B 107.9
H33A C33 H33B 107.2
C14 C15 C7 116.77(15)
C16 C15 C14 120.01(16)
C16 C15 C7 123.18(16)
C28 C23 H23 121.9
C28 C23 C24 116.20(18)
C24 C23 H23 121.9
C16 C11 H11 121.6
C12 C11 C16 116.89(17)
C12 C11 H11 121.6
C19 C18 O5 110.09(17)
C17 C18 C19 121.43(18)
C17 C18 O5 128.46(19)
C18 O5 C36 105.36(16)
C7 C8 H8 119.4
C9 C8 H8 119.4
C9 C8 C7 121.12(18)
C25 C24 C23 122.44(18)
C25 C24 H24 118.8
C23 C24 H24 118.8
N1 C39 H39A 109.5
N1 C39 H39B 109.5
N1 C39 H39C 109.5
H39A C39 H39B 109.5
H39A C39 H39C 109.5
H39B C39 H39C 109.5
C22 C17 H17 120.7
C18 C17 C22 118.63(18)
C18 C17 H17 120.7
N1 C29 C14 111.19(14)
N1 C29 C30 108.64(13)
N1 C29 H29 108.9
C14 C29 C30 110.18(14)
C14 C29 H29 108.9
C30 C29 H29 108.9
O1 C34 O2 108.49(16)
O1 C34 H34A 110.0
O1 C34 H34B 110.0
O2 C34 H34A 110.0
O2 C34 H34B 110.0
H34A C34 H34B 108.4
C26 C38 H38A 108.9
C26 C38 H38B 108.9
N2 C38 C26 113.36(14)
N2 C38 H38A 108.9
N2 C38 H38B 108.9
H38A C38 H38B 107.7
C6 C7 C15 119.68(16)
C6 C7 C8 118.65(17)
C8 C7 C15 121.64(17)
C10 C9 H9 119.2
C8 C9 C10 121.61(18)
C8 C9 H9 119.2
N2 C40 H40A 109.5
N2 C40 H40B 109.5
N2 C40 H40C 109.5
H40A C40 H40B 109.5
H40A C40 H40C 109.5
H40B C40 H40C 109.5
O8 C37 H37A 109.9
O8 C37 H37B 109.9
O7 C37 O8 108.77(16)
O7 C37 H37A 109.9
O7 C37 H37B 109.9
H37A C37 H37B 108.3

loop_
_geom_bond_atom_site_label_1
_geom_bond_atom_site_label_2
_geom_bond_distance
O3 C35 1.431(2)
O3 C12 1.379(2)
O4 C13 1.378(2)
O4 C35 1.436(2)
O6 C19 1.371(2)
O6 C36 1.436(2)
C6 N1 1.438(2)
C6 C5 1.421(2)
C6 C7 1.386(2)
O8 C27 1.381(2)
O8 C37 1.427(2)
C13 C14 1.368(2)
C13 C12 1.382(2)
C26 C25 1.418(2)
C26 C27 1.380(2)
C26 C38 1.507(2)
C25 C30 1.517(2)
C25 C24 1.391(2)
O9 C31 1.215(2)
C19 C20 1.366(3)
C19 C18 1.373(3)
C21 C32 1.516(2)
C21 C20 1.409(2)
C21 C22 1.411(2)
C32 H32A 0.9800
C32 H32B 0.9800
C32 C33 1.543(2)
N1 C39 1.468(2)
N1 C29 1.473(2)
C14 C15 1.414(2)
C14 C29 1.507(2)
C5 C4 1.425(2)
C5 C10 1.426(3)
C4 H4 0.9400
C4 C3 1.350(3)
C10 C1 1.430(3)
C10 C9 1.407(3)
N2 C33 1.458(2)
N2 C38 1.462(2)
N2 C40 1.455(2)
C20 H20 0.9400
C16 H16 0.9400
C16 C15 1.391(2)
C16 C11 1.393(3)
C31 C22 1.497(2)
C31 C30 1.535(2)
O1 C2 1.369(2)
O1 C34 1.422(3)
C22 C17 1.416(3)
C30 H30 0.9900
C30 C29 1.547(2)
C3 O2 1.371(2)
C3 C2 1.399(3)
C28 O7 1.381(2)
C28 C27 1.370(3)
C28 C23 1.362(3)
O7 C37 1.420(3)
C36 H36A 0.9800
C36 H36B 0.9800
C36 O5 1.423(2)
O2 C34 1.426(2)
C35 H35A 0.9800
C35 H35B 0.9800
C2 C1 1.346(3)
C1 H1 0.9400
C12 C11 1.365(3)
C33 H33A 0.9800
C33 H33B 0.9800
C15 C7 1.478(2)
C23 H23 0.9400
C23 C24 1.397(3)
C11 H11 0.9400
C18 O5 1.378(2)
C18 C17 1.356(3)
C8 H8 0.9400
C8 C7 1.410(3)
C8 C9 1.363(3)
C24 H24 0.9400
C39 H39A 0.9700
C39 H39B 0.9700
C39 H39C 0.9700
C17 H17 0.9400
C29 H29 0.9900
C34 H34A 0.9800
C34 H34B 0.9800
C38 H38A 0.9800
C38 H38B 0.9800
C9 H9 0.9400
C40 H40A 0.9700
C40 H40B 0.9700
C40 H40C 0.9700
C37 H37A 0.9800
C37 H37B 0.9800

loop_
_geom_torsion_atom_site_label_1
_geom_torsion_atom_site_label_2
_geom_torsion_atom_site_label_3
_geom_torsion_atom_site_label_4
_geom_torsion
O3 C12 C11 C16 179.12(17)
O4 C13 C14 C15 178.87(16)
O4 C13 C14 C29 -2.3(3)
O4 C13 C12 O3 1.6(2)
O4 C13 C12 C11 -179.40(16)
O6 C19 C20 C21 178.19(17)
O6 C19 C18 O5 -0.2(2)
O6 C19 C18 C17 -178.60(17)
O6 C36 O5 C18 -8.2(2)
C6 N1 C29 C14 54.29(18)
C6 N1 C29 C30 -67.13(17)
C6 C5 C4 C3 -177.73(16)
C6 C5 C10 C1 176.00(16)
C6 C5 C10 C9 -2.6(3)
C13 O4 C35 O3 -22.01(19)
C13 C14 C15 C16 1.3(2)
C13 C14 C15 C7 -176.64(15)
C13 C14 C29 N1 140.25(17)
C13 C14 C29 C30 -99.2(2)
C13 C12 C11 C16 0.3(3)
C26 C25 C30 C31 119.14(17)
C26 C25 C30 C29 -118.63(17)
C26 C25 C24 C23 -1.3(3)
C25 C26 C27 O8 -179.32(17)
C25 C26 C27 C28 -1.4(3)
C25 C26 C38 N2 -92.8(2)
C25 C30 C29 N1 176.87(14)
C25 C30 C29 C14 54.83(19)
O9 C31 C22 C21 -162.03(18)
O9 C31 C22 C17 18.8(2)
O9 C31 C30 C25 57.5(2)
O9 C31 C30 C29 -67.6(2)
C19 O6 C36 O5 8.1(2)
C19 C18 O5 C36 5.2(2)
C19 C18 C17 C22 0.6(3)
C21 C32 C33 N2 -161.22(15)
C21 C22 C17 C18 -1.4(3)
C32 C21 C20 C19 177.26(16)
C32 C21 C22 C31 5.0(3)
C32 C21 C22 C17 -175.96(16)
N1 C6 C5 C4 3.9(2)
N1 C6 C5 C10 -173.18(15)
N1 C6 C7 C15 -3.9(2)
N1 C6 C7 C8 174.00(16)
C14 C13 C12 O3 -177.12(15)
C14 C13 C12 C11 1.9(3)
C14 C15 C7 C6 19.0(2)
C14 C15 C7 C8 -158.82(17)
C5 C6 N1 C39 -89.07(18)
C5 C6 N1 C29 143.94(15)
C5 C6 C7 C15 178.86(15)
C5 C6 C7 C8 -3.2(3)
C5 C4 C3 O2 179.61(17)
C5 C4 C3 C2 1.8(3)
C5 C10 C1 C2 1.9(3)
C5 C10 C9 C8 0.3(3)
C4 C5 C10 C1 -1.1(3)
C4 C5 C10 C9 -179.68(16)
C4 C3 O2 C34 179.62(19)
C4 C3 C2 O1 177.44(17)
C4 C3 C2 C1 -1.0(3)
C10 C5 C4 C3 -0.7(2)
C20 C19 C18 O5 178.79(17)
C20 C19 C18 C17 0.4(3)
C20 C21 C32 C33 -118.41(17)
C20 C21 C22 C31 -177.87(16)
C20 C21 C22 C17 1.2(2)
C16 C15 C7 C6 -158.85(17)
C16 C15 C7 C8 23.3(3)
C31 C22 C17 C18 177.79(16)
C31 C30 C29 N1 -58.34(17)
C31 C30 C29 C14 179.63(14)
O1 C2 C1 C10 -179.02(19)
C22 C21 C32 C33 58.9(2)
C22 C21 C20 C19 -0.2(3)
C22 C31 C30 C25 -127.54(17)
C22 C31 C30 C29 107.36(18)
C30 C25 C24 C23 178.33(16)
C30 C31 C22 C21 23.0(3)
C30 C31 C22 C17 -156.10(16)
C3 O2 C34 O1 4.5(2)
C3 C2 C1 C10 -0.8(3)
C28 O7 C37 O8 9.3(2)
C28 C23 C24 C25 -0.3(3)
O7 C28 C27 O8 0.0(2)
O7 C28 C27 C26 -178.23(17)
O7 C28 C23 C24 178.78(18)
C27 O8 C37 O7 -9.3(2)
C27 C26 C25 C30 -177.54(15)
C27 C26 C25 C24 2.1(2)
C27 C26 C38 N2 88.1(2)
C27 C28 O7 C37 -5.8(2)
C27 C28 C23 C24 1.0(3)
C36 O6 C19 C20 176.21(19)
C36 O6 C19 C18 -4.9(2)
O2 C3 C2 O1 -0.7(2)
O2 C3 C2 C1 -179.22(18)
C35 O3 C12 C13 -15.22(19)
C35 O3 C12 C11 165.87(19)
C35 O4 C13 C14 -168.66(18)
C35 O4 C13 C12 12.70(19)
C2 O1 C34 O2 -4.9(2)
C2 C3 O2 C34 -2.3(2)
C1 C10 C9 C8 -178.27(18)
C12 O3 C35 O4 22.95(19)
C12 C13 C14 C15 -2.6(3)
C12 C13 C14 C29 176.15(16)
C33 N2 C38 C26 61.8(2)
C15 C14 C29 N1 -41.0(2)
C15 C14 C29 C30 79.55(19)
C15 C16 C11 C12 -1.6(3)
C23 C28 O7 C37 176.3(2)
C23 C28 C27 O8 178.08(17)
C23 C28 C27 C26 -0.1(3)
C11 C16 C15 C14 0.8(3)
C11 C16 C15 C7 178.62(17)
C18 C19 C20 C21 -0.6(3)
O5 C18 C17 C22 -177.46(18)
C24 C25 C30 C31 -60.5(2)
C24 C25 C30 C29 61.8(2)
C39 N1 C29 C14 -72.84(18)
C39 N1 C29 C30 165.74(14)
C17 C18 O5 C36 -176.5(2)
C29 C14 C15 C16 -177.57(16)
C29 C14 C15 C7 4.5(2)
C34 O1 C2 C3 3.5(2)
C34 O1 C2 C1 -178.2(2)
C38 C26 C25 C30 3.4(3)
C38 C26 C25 C24 -176.99(16)
C38 C26 C27 O8 -0.2(3)
C38 C26 C27 C28 177.69(17)
C38 N2 C33 C32 71.8(2)
C7 C6 N1 C39 93.62(19)
C7 C6 N1 C29 -33.4(2)
C7 C6 C5 C4 -178.83(16)
C7 C6 C5 C10 4.1(2)
C7 C8 C9 C10 0.6(3)
C9 C10 C1 C2 -179.62(18)
C9 C8 C7 C6 0.8(3)
C9 C8 C7 C15 178.70(17)
C40 N2 C33 C32 -55.0(2)
C40 N2 C38 C26 -170.34(16)
C37 O8 C27 C26 -176.10(19)
C37 O8 C27 C28 5.8(2)
